data_7216269
loop_
_publ_author_name
'Vinodu, Mikki'
'Goldberg, Israel'

_publ_section_title
;
 Porphyrin networks. Synthesis and supramolecular self-assembly of
 5,10,15-tri(4-hydroxyphenyl)-20-(2-quinolyl) metalloporphyrins
;
_journal_issue 87
_journal_name_full CrystEngComm
_journal_page_first 490
_journal_paper_doi 10.1039/b314629d
_journal_volume 5
_journal_year 2003
_chemical_formula_moiety '(C47 H29 N5 O3 Zn), (H2 O), 3(C6 H5 N O2)'
_chemical_formula_sum 'C65 H46 N8 O10 Zn'
_chemical_formula_weight 1164.47
_chemical_name_systematic
;
?
;
_space_group_IT_number 14
_symmetry_cell_setting monoclinic
_symmetry_space_group_name_Hall '-P 2yn'
_symmetry_space_group_name_H-M 'P 1 21/n 1'
_atom_sites_solution_hydrogens geom
_atom_sites_solution_primary direct
_atom_sites_solution_secondary difmap
_audit_creation_method SHELXL-97
_cell_angle_alpha 90.00
_cell_angle_beta 109.4380(10)
_cell_angle_gamma 90.00
_cell_formula_units_Z 4
_cell_length_a 16.1880(4)
_cell_length_b 19.6060(5)
_cell_length_c 18.2030(5)
_cell_measurement_reflns_used 7039
_cell_measurement_temperature 110(2)
_cell_measurement_theta_max 25.0
_cell_measurement_theta_min 2.08
_cell_volume 5448.0(2)
_computing_cell_refinement Denzo
_computing_data_collection 'Collect, Nonius B.V.'
_computing_data_reduction Denzo
_computing_molecular_graphics 'Ortep-III & Mercury'
_computing_structure_refinement 'SHELXL-97 (Sheldrick, 1997)'
_computing_structure_solution SIR-97
_diffrn_ambient_temperature 110(2)
_diffrn_detector_area_resol_mean '56 microns'
_diffrn_measured_fraction_theta_full 0.994
_diffrn_measured_fraction_theta_max 0.994
_diffrn_measurement_device_type 'Nonius KappaCCD'
_diffrn_measurement_method '1 deg. Phi scans'
_diffrn_radiation_monochromator graphite
_diffrn_radiation_source 'fine-focus sealed tube'
_diffrn_radiation_type MoK\a
_diffrn_radiation_wavelength 0.71073
_diffrn_reflns_av_R_equivalents 0.0570
_diffrn_reflns_av_sigmaI/netI 0.0475
_diffrn_reflns_limit_h_max 19
_diffrn_reflns_limit_h_min 0
_diffrn_reflns_limit_k_max 23
_diffrn_reflns_limit_k_min 0
_diffrn_reflns_limit_l_max 20
_diffrn_reflns_limit_l_min -21
_diffrn_reflns_number 31748
_diffrn_reflns_theta_full 25.00
_diffrn_reflns_theta_max 25.00
_diffrn_reflns_theta_min 2.08
_exptl_absorpt_coefficient_mu 0.523
_exptl_absorpt_correction_type none
_exptl_crystal_colour red
_exptl_crystal_density_diffrn 1.420
_exptl_crystal_density_method 'not measured'
_exptl_crystal_description plates
_exptl_crystal_F_000 2408
_exptl_crystal_size_max 0.35
_exptl_crystal_size_mid 0.25
_exptl_crystal_size_min 0.10
_refine_diff_density_max 0.643
_refine_diff_density_min -0.449
_refine_diff_density_rms 0.060
_refine_ls_extinction_method none
_refine_ls_goodness_of_fit_ref 1.006
_refine_ls_hydrogen_treatment mixed
_refine_ls_matrix_type fullcycle
_refine_ls_number_parameters 796
_refine_ls_number_reflns 9548
_refine_ls_number_restraints 0
_refine_ls_restrained_S_all 1.006
_refine_ls_R_factor_all 0.0733
_refine_ls_R_factor_gt 0.0471
_refine_ls_shift/su_max 0.189
_refine_ls_shift/su_mean 0.032
_refine_ls_structure_factor_coef Fsqd
_refine_ls_weighting_details 'calc w=1/[\s^2^(Fo^2^)+(0.0733P)^2^+2.7984P] where P=(Fo^2^+2Fc^2^)/3'
_refine_ls_weighting_scheme calc
_refine_ls_wR_factor_gt 0.1158
_refine_ls_wR_factor_ref 0.1307
_reflns_number_gt 7039
_reflns_number_total 9548
_reflns_threshold_expression >2sigma(I)
_cod_data_source_file b314629d.txt
_cod_data_source_block Complex-2
_cod_original_sg_symbol_H-M 'P 21/n'
_cod_database_code 7216269

loop_
_symmetry_equiv_pos_as_xyz
'x, y, z'
'-x+1/2, y+1/2, -z+1/2'
'-x, -y, -z'
'x-1/2, -y-1/2, z-1/2'

loop_
_atom_site_label
_atom_site_type_symbol
_atom_site_fract_x
_atom_site_fract_y
_atom_site_fract_z
_atom_site_U_iso_or_equiv
_atom_site_adp_type
_atom_site_occupancy
_atom_site_symmetry_multiplicity
_atom_site_calc_flag
_atom_site_refinement_flags
_atom_site_disorder_assembly
_atom_site_disorder_group
Zn Zn 0.60939(2) 0.180500(14) 0.296691(19) 0.02401(11) Uani 1 1 d . . .
O1 O 0.57502(13) -0.28185(9) 0.34224(12) 0.0325(5) Uani 1 1 d . . .
HO1 H 0.5861 -0.3108 0.3032 0.068(12) Uiso 1 1 d R . .
O2 O 0.01330(13) 0.15431(10) 0.06569(13) 0.0373(5) Uani 1 1 d . . .
HO2 H -0.0241 0.1759 0.0849 0.15(3) Uiso 1 1 d R . .
O3 O 0.62677(13) 0.64218(9) 0.24058(12) 0.0327(5) Uani 1 1 d . . .
HO3 H 0.5955 0.6589 0.1849 0.085(14) Uiso 1 1 d R . .
O4 O 0.67181(14) 0.17347(10) 0.20437(12) 0.0346(5) Uani 1 1 d . . .
HO4A H 0.7218 0.1608 0.1900 0.050 Uiso 1 1 d . . .
HO4B H 0.6110 0.1752 0.1698 0.050 Uiso 1 1 d . . .
C1 C 0.78119(18) 0.12191(13) 0.41133(17) 0.0268(6) Uani 1 1 d . . .
C2 C 0.8220(2) 0.05913(14) 0.44806(19) 0.0318(7) Uani 1 1 d . . .
H2 H 0.8799 0.0540 0.4836 0.038 Uiso 1 1 calc R . .
C3 C 0.76137(19) 0.00904(14) 0.42183(18) 0.0304(7) Uani 1 1 d . . .
H3 H 0.7691 -0.0379 0.4355 0.036 Uiso 1 1 calc R . .
C4 C 0.68256(19) 0.04019(12) 0.36918(17) 0.0255(6) Uani 1 1 d . . .
C5 C 0.60442(18) 0.00616(13) 0.33040(17) 0.0242(6) Uani 1 1 d . . .
C6 C 0.52535(18) 0.03770(12) 0.28509(16) 0.0239(6) Uani 1 1 d . . .
C7 C 0.44232(19) 0.00273(13) 0.25357(17) 0.0257(6) Uani 1 1 d . . .
H7 H 0.4323 -0.0447 0.2572 0.031 Uiso 1 1 calc R . .
C8 C 0.38133(19) 0.05043(13) 0.21790(17) 0.0263(6) Uani 1 1 d . . .
H8 H 0.3205 0.0428 0.1926 0.032 Uiso 1 1 calc R . .
C9 C 0.42664(18) 0.11499(13) 0.22580(17) 0.0243(6) Uani 1 1 d . . .
C10 C 0.38437(18) 0.17776(13) 0.19973(16) 0.0241(6) Uani 1 1 d . . .
C11 C 0.42552(19) 0.24167(13) 0.21313(16) 0.0251(6) Uani 1 1 d . . .
C12 C 0.38041(19) 0.30599(13) 0.19156(17) 0.0273(7) Uani 1 1 d . . .
H12 H 0.3196 0.3123 0.1650 0.033 Uiso 1 1 calc R . .
C13 C 0.44180(19) 0.35562(13) 0.21669(17) 0.0297(7) Uani 1 1 d . . .
H13 H 0.4318 0.4034 0.2109 0.036 Uiso 1 1 calc R . .
C14 C 0.52502(19) 0.32270(12) 0.25383(16) 0.0246(6) Uani 1 1 d . . .
C15 C 0.60452(19) 0.35730(13) 0.28953(17) 0.0262(6) Uani 1 1 d . . .
C16 C 0.68415(18) 0.32630(12) 0.33403(17) 0.0250(6) Uani 1 1 d . . .
C17 C 0.76745(19) 0.36106(13) 0.36773(18) 0.0297(7) Uani 1 1 d . . .
H17 H 0.7778 0.4085 0.3647 0.036 Uiso 1 1 calc R . .
C18 C 0.8278(2) 0.31325(13) 0.40440(18) 0.0298(7) Uani 1 1 d . . .
H18 H 0.8883 0.3207 0.4319 0.036 Uiso 1 1 calc R . .
C19 C 0.78181(18) 0.24845(13) 0.39323(17) 0.0249(6) Uani 1 1 d . . .
C20 C 0.82214(19) 0.18567(13) 0.42135(17) 0.0264(6) Uani 1 1 d . . .
N21 N 0.69600(15) 0.10958(10) 0.36510(14) 0.0264(5) Uani 1 1 d . . .
N22 N 0.51433(15) 0.10594(10) 0.26634(14) 0.0250(5) Uani 1 1 d . . .
N23 N 0.51361(15) 0.25314(11) 0.25060(14) 0.0254(5) Uani 1 1 d . . .
N24 N 0.69512(15) 0.25769(10) 0.35068(14) 0.0256(5) Uani 1 1 d . . .
C25 C 0.60199(18) -0.07033(12) 0.33694(16) 0.0241(6) Uani 1 1 d . . .
C26 C 0.64218(18) -0.11188(13) 0.29734(17) 0.0264(6) Uani 1 1 d . . .
H26 H 0.6766 -0.0918 0.2698 0.032 Uiso 1 1 calc R . .
C27 C 0.63309(18) -0.18228(13) 0.29726(16) 0.0249(6) Uani 1 1 d . . .
H27 H 0.6600 -0.2099 0.2688 0.030 Uiso 1 1 calc R . .
C28 C 0.58482(18) -0.21206(13) 0.33858(17) 0.0259(6) Uani 1 1 d . . .
C29 C 0.54566(19) -0.17143(13) 0.38039(17) 0.0276(6) Uani 1 1 d . . .
H29 H 0.5133 -0.1916 0.4097 0.033 Uiso 1 1 calc R . .
C30 C 0.55433(19) -0.10132(13) 0.37883(17) 0.0290(7) Uani 1 1 d . . .
H30 H 0.5271 -0.0737 0.4070 0.035 Uiso 1 1 calc R . .
C31 C 0.28626(19) 0.17552(13) 0.16114(17) 0.0276(6) Uani 1 1 d . . .
C32 C 0.2463(2) 0.14559(14) 0.08874(18) 0.0328(7) Uani 1 1 d . . .
H32 H 0.2817 0.1291 0.0601 0.039 Uiso 1 1 calc R . .
C33 C 0.1548(2) 0.13924(14) 0.05704(18) 0.0339(7) Uani 1 1 d . . .
H33 H 0.1287 0.1184 0.0076 0.041 Uiso 1 1 calc R . .
C34 C 0.10311(19) 0.16347(14) 0.09820(18) 0.0313(7) Uani 1 1 d . . .
C35 C 0.1411(2) 0.19530(14) 0.16909(18) 0.0315(7) Uani 1 1 d . . .
H35 H 0.1055 0.2136 0.1966 0.038 Uiso 1 1 calc R . .
C36 C 0.23111(19) 0.20040(14) 0.19965(19) 0.0314(7) Uani 1 1 d . . .
H36 H 0.2565 0.2217 0.2489 0.038 Uiso 1 1 calc R . .
C37 C 0.60582(18) 0.43316(13) 0.27776(17) 0.0265(6) Uani 1 1 d . . .
C38 C 0.5827(2) 0.45919(14) 0.20240(18) 0.0322(7) Uani 1 1 d . . .
H38 H 0.5637 0.4289 0.1593 0.039 Uiso 1 1 calc R . .
C39 C 0.5870(2) 0.52833(14) 0.18928(18) 0.0330(7) Uani 1 1 d . . .
H39 H 0.5697 0.5453 0.1375 0.040 Uiso 1 1 calc R . .
C40 C 0.61659(19) 0.57303(13) 0.25180(17) 0.0280(7) Uani 1 1 d . . .
C41 C 0.6379(2) 0.54848(14) 0.32697(18) 0.0329(7) Uani 1 1 d . . .
H41 H 0.6567 0.5789 0.3700 0.040 Uiso 1 1 calc R . .
C42 C 0.6315(2) 0.47872(13) 0.33923(18) 0.0316(7) Uani 1 1 d . . .
H42 H 0.6451 0.4621 0.3909 0.038 Uiso 1 1 calc R . .
C43 C 0.92023(19) 0.18792(12) 0.45639(17) 0.0266(6) Uani 1 1 d . . .
C44 C 0.9651(2) 0.20653(16) 0.53467(19) 0.0389(8) Uani 1 1 d . . .
H44 H 0.9333 0.2151 0.5692 0.047 Uiso 1 1 calc R . .
C45 C 1.0539(2) 0.21202(17) 0.56022(19) 0.0424(8) Uani 1 1 d . . .
H45 H 1.0844 0.2248 0.6126 0.051 Uiso 1 1 calc R . .
C46 C 1.1006(2) 0.19870(15) 0.50909(19) 0.0351(7) Uani 1 1 d . . .
C47 C 1.1935(2) 0.20487(18) 0.5297(2) 0.0496(9) Uani 1 1 d . . .
H47 H 1.2273 0.2187 0.5809 0.059 Uiso 1 1 calc R . .
C48 C 1.2340(2) 0.1912(2) 0.4767(3) 0.0587(11) Uani 1 1 d . . .
H48 H 1.2959 0.1947 0.4915 0.070 Uiso 1 1 calc R . .
C49 C 1.1854(2) 0.1720(2) 0.4008(2) 0.0564(10) Uani 1 1 d . . .
H49 H 1.2144 0.1630 0.3643 0.068 Uiso 1 1 calc R . .
C50 C 1.0961(2) 0.16593(18) 0.3786(2) 0.0461(9) Uani 1 1 d . . .
H50 H 1.0638 0.1526 0.3268 0.055 Uiso 1 1 calc R . .
C51 C 1.05196(19) 0.17931(13) 0.43179(18) 0.0291(7) Uani 1 1 d . . .
N52 N 0.96211(15) 0.17478(10) 0.40685(14) 0.0259(5) Uani 1 1 d . . .
C53 C 0.4758(2) -0.01124(15) 0.08395(18) 0.0353(7) Uani 1 1 d . . .
C54 C 0.4939(2) -0.07703(16) 0.11053(19) 0.0420(8) Uani 1 1 d . . .
H54 H 0.5513 -0.0901 0.1420 0.050 Uiso 1 1 calc R . .
C55 C 0.4261(3) -0.12343(18) 0.0900(2) 0.0592(11) Uani 1 1 d . . .
H55 H 0.4361 -0.1694 0.1072 0.071 Uiso 1 1 calc R . .
C56 C 0.3417(3) -0.1022(2) 0.0433(2) 0.0668(12) Uani 1 1 d . . .
H56 H 0.2946 -0.1338 0.0286 0.080 Uiso 1 1 calc R . .
C57 C 0.3283(3) -0.0359(2) 0.0193(2) 0.0604(11) Uani 1 1 d . . .
H57 H 0.2712 -0.0217 -0.0116 0.072 Uiso 1 1 calc R . .
C58 C 0.3944(3) 0.00988(19) 0.0384(2) 0.0483(9) Uani 1 1 d . . .
H58 H 0.3846 0.0557 0.0205 0.058 Uiso 1 1 calc R . .
N59 N 0.5496(2) 0.03889(15) 0.10825(18) 0.0504(8) Uani 1 1 d . . .
O60 O 0.6224(2) 0.01844(16) 0.14896(17) 0.0681(8) Uani 1 1 d . . .
O61 O 0.5320(2) 0.09731(14) 0.08596(16) 0.0722(9) Uani 1 1 d . . .
C62 C 0.2048(2) -0.08632(17) 0.1930(2) 0.0486(9) Uani 1 1 d . . .
C63 C 0.2222(3) -0.04358(19) 0.2550(3) 0.0623(11) Uani 1 1 d . B .
H63 H 0.2768 -0.0502 0.2951 0.075 Uiso 1 1 calc R A 1
C64A C 0.1721(7) 0.0065(4) 0.2664(6) 0.070(3) Uani 0.50 1 d P B 1
H64A H 0.1863 0.0285 0.3156 0.084 Uiso 0.50 1 calc PR B 1
C65A C 0.1022(7) 0.0246(4) 0.2076(6) 0.070(3) Uani 0.50 1 d P B 1
H65A H 0.0695 0.0636 0.2122 0.084 Uiso 0.50 1 calc PR B 1
C66A C 0.0765(4) -0.0130(3) 0.1395(4) 0.0392(16) Uani 0.50 1 d P B 1
H66A H 0.0243 -0.0023 0.0981 0.047 Uiso 0.50 1 calc PR B 1
C67A C 0.1297(5) -0.0671(4) 0.1335(4) 0.0494(18) Uani 0.50 1 d P B 1
H67A H 0.1135 -0.0922 0.0862 0.059 Uiso 0.50 1 calc PR B 1
C64B C 0.1581(7) 0.0129(5) 0.2348(9) 0.106(5) Uani 0.50 1 d P B 2
H64B H 0.1631 0.0500 0.2696 0.128 Uiso 0.50 1 calc PR B 2
C65B C 0.0887(7) 0.0106(5) 0.1622(10) 0.126(6) Uani 0.50 1 d P B 2
H65B H 0.0478 0.0471 0.1492 0.151 Uiso 0.50 1 calc PR B 2
C66B C 0.0775(8) -0.0448(7) 0.1072(8) 0.125(6) Uani 0.50 1 d P B 2
H66B H 0.0268 -0.0461 0.0619 0.150 Uiso 0.50 1 calc PR B 2
C67B C 0.1371(7) -0.0936(6) 0.1191(6) 0.083(3) Uani 0.50 1 d P B 2
H67B H 0.1352 -0.1291 0.0830 0.100 Uiso 0.50 1 calc PR B 2
N68 N 0.2632(3) -0.14365(17) 0.1968(3) 0.0739(11) Uani 1 1 d . B .
O69 O 0.3298(2) -0.14760(16) 0.2509(3) 0.1118(16) Uani 1 1 d . . .
O70 O 0.2382(3) -0.18494(17) 0.1424(3) 0.1252(18) Uani 1 1 d . . .
C71 C 0.5776(2) 0.12674(15) 0.48535(18) 0.0359(7) Uani 1 1 d . . .
C72 C 0.4977(2) 0.09543(16) 0.45013(19) 0.0384(8) Uani 1 1 d . . .
H72 H 0.4912 0.0477 0.4553 0.046 Uiso 1 1 calc R . .
C73 C 0.4273(2) 0.13497(17) 0.40710(19) 0.0405(8) Uani 1 1 d . . .
H73 H 0.3718 0.1145 0.3826 0.049 Uiso 1 1 calc R . .
C74 C 0.4381(3) 0.20435(17) 0.3999(2) 0.0455(9) Uani 1 1 d . . .
H74 H 0.3893 0.2315 0.3714 0.055 Uiso 1 1 calc R . .
C75 C 0.5195(2) 0.23455(16) 0.4339(2) 0.0442(8) Uani 1 1 d . . .
H75 H 0.5267 0.2820 0.4271 0.053 Uiso 1 1 calc R . .
C76 C 0.5904(2) 0.19561(15) 0.4779(2) 0.0392(8) Uani 1 1 d . . .
H76 H 0.6462 0.2159 0.5022 0.047 Uiso 1 1 calc R . .
N77 N 0.65101(18) 0.08552(13) 0.53451(16) 0.0415(7) Uani 1 1 d . . .
O78 O 0.72333(16) 0.11261(12) 0.56237(15) 0.0512(6) Uani 1 1 d . . .
O79 O 0.63711(16) 0.02561(12) 0.54679(16) 0.0551(7) Uani 1 1 d . . .

loop_
_atom_site_aniso_label
_atom_site_aniso_U_11
_atom_site_aniso_U_22
_atom_site_aniso_U_33
_atom_site_aniso_U_23
_atom_site_aniso_U_13
_atom_site_aniso_U_12
Zn 0.02542(19) 0.01430(17) 0.0346(2) 0.00067(12) 0.01309(15) 0.00038(12)
O1 0.0408(13) 0.0128(10) 0.0478(13) 0.0012(8) 0.0198(11) -0.0004(8)
O2 0.0260(12) 0.0360(12) 0.0466(14) -0.0018(10) 0.0077(11) 0.0010(9)
O3 0.0411(13) 0.0168(10) 0.0383(13) 0.0025(8) 0.0107(10) -0.0010(8)
O4 0.0371(13) 0.0310(11) 0.0402(13) -0.0008(9) 0.0189(10) 0.0002(9)
C1 0.0261(16) 0.0211(14) 0.0362(17) -0.0010(12) 0.0142(14) 0.0011(11)
C2 0.0252(16) 0.0247(15) 0.046(2) 0.0035(13) 0.0129(14) 0.0032(12)
C3 0.0283(17) 0.0186(14) 0.0454(19) 0.0033(12) 0.0139(14) 0.0028(11)
C4 0.0301(16) 0.0157(13) 0.0334(17) 0.0002(11) 0.0144(13) 0.0012(11)
C5 0.0284(16) 0.0162(13) 0.0330(16) -0.0006(11) 0.0169(13) 0.0002(11)
C6 0.0311(16) 0.0144(13) 0.0302(16) -0.0009(11) 0.0155(13) 0.0015(11)
C7 0.0312(17) 0.0160(13) 0.0333(17) 0.0000(11) 0.0150(14) -0.0032(11)
C8 0.0261(16) 0.0218(14) 0.0319(17) -0.0022(11) 0.0109(13) -0.0032(11)
C9 0.0258(16) 0.0186(14) 0.0310(16) -0.0007(11) 0.0128(13) 0.0006(11)
C10 0.0248(15) 0.0225(14) 0.0279(16) -0.0010(11) 0.0126(13) 0.0013(11)
C11 0.0286(16) 0.0191(14) 0.0314(16) -0.0002(11) 0.0151(13) 0.0029(11)
C12 0.0273(16) 0.0228(15) 0.0328(17) 0.0020(11) 0.0112(14) 0.0048(11)
C13 0.0364(18) 0.0165(14) 0.0383(18) 0.0022(11) 0.0154(15) 0.0020(12)
C14 0.0298(16) 0.0153(13) 0.0320(16) -0.0004(11) 0.0146(13) 0.0013(11)
C15 0.0341(17) 0.0151(14) 0.0346(17) -0.0013(11) 0.0182(14) 0.0001(11)
C16 0.0280(16) 0.0153(13) 0.0346(17) -0.0023(11) 0.0144(13) -0.0018(11)
C17 0.0335(17) 0.0163(14) 0.0416(19) -0.0002(12) 0.0156(15) -0.0022(11)
C18 0.0289(17) 0.0219(15) 0.0404(18) -0.0032(12) 0.0142(14) -0.0050(12)
C19 0.0252(16) 0.0188(14) 0.0336(17) -0.0003(11) 0.0137(13) -0.0010(11)
C20 0.0276(16) 0.0224(14) 0.0332(17) -0.0015(11) 0.0154(13) -0.0003(11)
N21 0.0266(14) 0.0172(11) 0.0380(15) 0.0007(10) 0.0143(11) 0.0003(9)
N22 0.0279(14) 0.0164(11) 0.0340(14) 0.0014(9) 0.0146(11) 0.0021(9)
N23 0.0281(14) 0.0171(11) 0.0331(14) -0.0008(9) 0.0131(11) 0.0015(9)
N24 0.0281(14) 0.0155(11) 0.0356(14) 0.0017(9) 0.0138(11) 0.0013(9)
C25 0.0281(16) 0.0150(13) 0.0298(16) 0.0016(11) 0.0104(13) 0.0010(11)
C26 0.0275(16) 0.0194(14) 0.0338(17) 0.0032(11) 0.0123(13) 0.0008(11)
C27 0.0261(16) 0.0199(14) 0.0297(16) 0.0001(11) 0.0108(13) 0.0032(11)
C28 0.0257(16) 0.0167(14) 0.0320(17) 0.0022(11) 0.0051(13) 0.0010(11)
C29 0.0322(17) 0.0179(14) 0.0365(17) 0.0045(11) 0.0165(14) -0.0006(11)
C30 0.0338(17) 0.0213(14) 0.0362(18) 0.0005(12) 0.0172(14) 0.0036(12)
C31 0.0279(16) 0.0197(14) 0.0352(17) 0.0016(12) 0.0105(13) 0.0003(11)
C32 0.0352(18) 0.0264(16) 0.0393(19) -0.0005(13) 0.0156(15) 0.0069(12)
C33 0.0377(19) 0.0267(16) 0.0338(18) -0.0043(12) 0.0073(15) 0.0014(13)
C34 0.0299(17) 0.0238(15) 0.0404(19) 0.0031(12) 0.0121(15) 0.0019(12)
C35 0.0330(18) 0.0280(15) 0.0355(18) -0.0019(12) 0.0143(15) 0.0026(12)
C36 0.0281(17) 0.0300(15) 0.0355(18) 0.0002(12) 0.0099(14) 0.0014(12)
C37 0.0252(16) 0.0175(14) 0.0386(18) 0.0026(12) 0.0131(14) 0.0005(11)
C38 0.0418(19) 0.0200(15) 0.0357(18) -0.0035(12) 0.0140(15) -0.0018(12)
C39 0.045(2) 0.0229(15) 0.0310(17) 0.0003(12) 0.0130(15) -0.0017(13)
C40 0.0325(17) 0.0149(14) 0.0363(18) 0.0011(11) 0.0110(14) 0.0014(11)
C41 0.0411(19) 0.0216(15) 0.0327(17) -0.0038(12) 0.0077(14) 0.0003(12)
C42 0.0423(19) 0.0196(15) 0.0332(18) 0.0055(12) 0.0130(15) 0.0016(12)
C43 0.0291(16) 0.0150(13) 0.0362(18) 0.0029(11) 0.0117(14) -0.0015(11)
C44 0.043(2) 0.0429(18) 0.0335(19) -0.0026(14) 0.0160(16) -0.0049(15)
C45 0.040(2) 0.050(2) 0.0290(18) 0.0015(14) 0.0003(16) -0.0068(15)
C46 0.0300(18) 0.0311(16) 0.0385(19) 0.0083(13) 0.0038(15) 0.0021(13)
C47 0.033(2) 0.058(2) 0.047(2) 0.0082(17) -0.0009(18) -0.0044(16)
C48 0.026(2) 0.076(3) 0.070(3) 0.011(2) 0.010(2) 0.0015(17)
C49 0.031(2) 0.077(3) 0.064(3) -0.004(2) 0.019(2) 0.0012(18)
C50 0.0289(19) 0.063(2) 0.046(2) -0.0110(17) 0.0121(16) 0.0005(15)
C51 0.0245(16) 0.0253(15) 0.0360(18) 0.0007(12) 0.0081(14) 0.0012(11)
N52 0.0239(13) 0.0202(12) 0.0337(14) -0.0023(10) 0.0096(11) 0.0004(9)
C53 0.043(2) 0.0357(17) 0.0297(17) -0.0028(13) 0.0161(15) 0.0070(14)
C54 0.054(2) 0.0381(19) 0.0358(19) -0.0011(14) 0.0172(17) 0.0133(16)
C55 0.105(4) 0.033(2) 0.051(2) -0.0011(16) 0.040(2) 0.003(2)
C56 0.064(3) 0.088(3) 0.054(3) -0.020(2) 0.027(2) -0.032(2)
C57 0.047(3) 0.085(3) 0.046(2) 0.001(2) 0.012(2) 0.011(2)
C58 0.059(3) 0.049(2) 0.038(2) 0.0055(16) 0.0181(18) 0.0182(18)
N59 0.083(3) 0.0419(18) 0.0372(18) -0.0088(13) 0.0340(18) -0.0032(16)
O60 0.0543(19) 0.097(2) 0.0535(18) -0.0176(16) 0.0187(15) -0.0093(16)
O61 0.128(3) 0.0430(16) 0.0570(18) -0.0116(13) 0.0452(18) -0.0148(16)
C62 0.047(2) 0.040(2) 0.062(3) 0.0140(17) 0.024(2) -0.0066(16)
C63 0.064(3) 0.043(2) 0.094(3) 0.006(2) 0.045(3) -0.0201(19)
C64A 0.116(8) 0.023(4) 0.107(8) -0.004(4) 0.087(7) -0.024(4)
C65A 0.093(7) 0.049(5) 0.097(8) 0.021(5) 0.071(7) 0.002(5)
C66A 0.034(4) 0.021(3) 0.064(5) 0.020(3) 0.018(3) -0.006(2)
C67A 0.056(5) 0.049(4) 0.048(4) 0.014(3) 0.024(4) -0.001(3)
C64B 0.073(7) 0.053(6) 0.232(15) 0.066(7) 0.102(9) 0.008(5)
C65B 0.060(7) 0.035(5) 0.281(18) 0.074(8) 0.054(9) -0.007(4)
C66B 0.077(8) 0.106(10) 0.150(12) 0.082(9) -0.019(8) -0.039(7)
C67B 0.075(7) 0.098(8) 0.066(6) 0.021(5) 0.009(5) -0.042(6)
N68 0.084(3) 0.044(2) 0.121(4) 0.000(2) 0.071(3) -0.0187(19)
O69 0.0445(19) 0.059(2) 0.215(5) 0.057(2) 0.021(2) -0.0037(15)
O70 0.206(5) 0.064(2) 0.164(4) -0.038(2) 0.138(4) -0.050(2)
C71 0.0408(19) 0.0348(17) 0.0379(19) -0.0048(13) 0.0208(16) -0.0002(14)
C72 0.043(2) 0.0398(18) 0.0404(19) -0.0093(14) 0.0243(16) -0.0089(15)
C73 0.038(2) 0.050(2) 0.0355(19) -0.0116(15) 0.0149(16) -0.0029(15)
C74 0.058(2) 0.048(2) 0.036(2) -0.0050(15) 0.0222(18) 0.0069(17)
C75 0.062(2) 0.0331(18) 0.044(2) -0.0057(14) 0.0275(19) -0.0013(16)
C76 0.045(2) 0.0354(18) 0.042(2) -0.0079(14) 0.0220(17) -0.0080(14)
N77 0.0400(17) 0.0378(16) 0.0490(18) -0.0068(12) 0.0180(14) -0.0068(13)
O78 0.0426(15) 0.0488(14) 0.0612(17) -0.0124(12) 0.0159(13) -0.0122(11)
O79 0.0475(15) 0.0391(14) 0.0747(19) 0.0046(12) 0.0149(13) -0.0069(11)

loop_
_atom_type_symbol
_atom_type_description
_atom_type_scat_dispersion_real
_atom_type_scat_dispersion_imag
_atom_type_scat_source
C C 0.0033 0.0016 'International Tables Vol C Tables 4.2.6.8 and 6.1.1.4'
H H 0.0000 0.0000 'International Tables Vol C Tables 4.2.6.8 and 6.1.1.4'
O O 0.0106 0.0060 'International Tables Vol C Tables 4.2.6.8 and 6.1.1.4'
N N 0.0061 0.0033 'International Tables Vol C Tables 4.2.6.8 and 6.1.1.4'
Zn Zn 0.2839 1.4301 'International Tables Vol C Tables 4.2.6.8 and 6.1.1.4'

loop_
_geom_angle_atom_site_label_1
_geom_angle_atom_site_label_2
_geom_angle_atom_site_label_3
_geom_angle
N22 Zn N23 89.29(9)
N22 Zn N24 165.98(9)
N23 Zn N24 89.01(9)
N22 Zn N21 88.89(9)
N23 Zn N21 166.73(9)
N24 Zn N21 89.58(9)
N22 Zn O4 103.82(8)
N23 Zn O4 101.72(8)
N24 Zn O4 90.15(8)
N21 Zn O4 91.48(9)
C28 O1 HO1 119.4
C34 O2 HO2 121.2
C40 O3 HO3 114.5
Zn O4 HO4A 148.4
Zn O4 HO4B 82.6
HO4A O4 H4OB 126.3
N21 C1 C20 124.9(2)
N21 C1 C2 110.0(2)
C20 C1 C2 125.1(3)
C3 C2 C1 106.6(3)
C3 C2 H2 126.7
C1 C2 H2 126.7
C2 C3 C4 107.6(2)
C2 C3 H3 126.2
C4 C3 H3 126.2
N21 C4 C5 125.1(3)
N21 C4 C3 109.3(2)
C5 C4 C3 125.6(2)
C4 C5 C6 125.3(2)
C4 C5 C25 118.6(2)
C6 C5 C25 116.1(2)
N22 C6 C5 125.9(2)
N22 C6 C7 109.6(2)
C5 C6 C7 124.4(2)
C8 C7 C6 107.1(2)
C8 C7 H7 126.4
C6 C7 H7 126.4
C7 C8 C9 106.9(2)
C7 C8 H8 126.5
C9 C8 H8 126.5
N22 C9 C10 126.2(2)
N22 C9 C8 109.8(2)
C10 C9 C8 123.8(3)
C11 C10 C9 124.9(3)
C11 C10 C31 118.2(2)
C9 C10 C31 116.7(2)
N23 C11 C10 125.8(2)
N23 C11 C12 109.8(2)
C10 C11 C12 124.4(3)
C13 C12 C11 106.7(3)
C13 C12 H12 126.7
C11 C12 H12 126.7
C12 C13 C14 107.6(2)
C12 C13 H13 126.2
C14 C13 H13 126.2
N23 C14 C15 125.9(3)
N23 C14 C13 109.4(2)
C15 C14 C13 124.6(2)
C14 C15 C16 125.3(2)
C14 C15 C37 117.7(2)
C16 C15 C37 117.0(2)
N24 C16 C15 125.0(2)
N24 C16 C17 109.4(2)
C15 C16 C17 125.6(2)
C18 C17 C16 107.4(2)
C18 C17 H17 126.3
C16 C17 H17 126.3
C17 C18 C19 106.4(3)
C17 C18 H18 126.8
C19 C18 H18 126.8
N24 C19 C20 125.8(2)
N24 C19 C18 110.2(2)
C20 C19 C18 124.0(3)
C1 C20 C19 126.3(3)
C1 C20 C43 118.0(2)
C19 C20 C43 115.2(2)
C1 N21 C4 106.5(2)
C1 N21 Zn 126.13(17)
C4 N21 Zn 127.26(19)
C9 N22 C6 106.5(2)
C9 N22 Zn 126.68(17)
C6 N22 Zn 126.80(19)
C14 N23 C11 106.6(2)
C14 N23 Zn 126.47(19)
C11 N23 Zn 126.94(17)
C19 N24 C16 106.6(2)
C19 N24 Zn 124.82(17)
C16 N24 Zn 126.39(19)
C26 C25 C30 118.1(2)
C26 C25 C5 121.0(3)
C30 C25 C5 120.8(2)
C25 C26 C27 121.2(3)
C25 C26 H26 119.4
C27 C26 H26 119.4
C28 C27 C26 119.9(3)
C28 C27 H27 120.0
C26 C27 H27 120.0
C27 C28 O1 122.7(3)
C27 C28 C29 119.9(2)
O1 C28 C29 117.4(3)
C30 C29 C28 119.3(3)
C30 C29 H29 120.3
C28 C29 H29 120.3
C29 C30 C25 121.6(3)
C29 C30 H30 119.2
C25 C30 H30 119.2
C32 C31 C36 116.8(3)
C32 C31 C10 122.6(3)
C36 C31 C10 120.5(3)
C31 C32 C33 121.4(3)
C31 C32 H32 119.3
C33 C32 H32 119.3
C34 C33 C32 119.6(3)
C34 C33 H33 120.2
C32 C33 H33 120.2
C33 C34 C35 120.1(3)
C33 C34 O2 117.5(3)
C35 C34 O2 122.3(3)
C36 C35 C34 119.4(3)
C36 C35 H35 120.3
C34 C35 H35 120.3
C35 C36 C31 122.6(3)
C35 C36 H36 118.7
C31 C36 H36 118.7
C42 C37 C38 118.0(3)
C42 C37 C15 122.6(3)
C38 C37 C15 119.4(3)
C39 C38 C37 121.1(3)
C39 C38 H38 119.4
C37 C38 H38 119.4
C38 C39 C40 120.0(3)
C38 C39 H39 120.0
C40 C39 H39 120.0
C41 C40 O3 118.9(2)
C41 C40 C39 119.7(3)
O3 C40 C39 121.4(3)
C40 C41 C42 119.5(3)
C40 C41 H41 120.2
C42 C41 H41 120.2
C37 C42 C41 121.5(3)
C37 C42 H42 119.3
C41 C42 H42 119.3
N52 C43 C44 122.0(3)
N52 C43 C20 114.5(3)
C44 C43 C20 123.4(3)
C45 C44 C43 119.6(3)
C45 C44 H44 120.2
C43 C44 H44 120.2
C44 C45 C46 119.9(3)
C44 C45 H45 120.0
C46 C45 H45 120.0
C45 C46 C51 117.7(3)
C45 C46 C47 124.1(3)
C51 C46 C47 118.2(3)
C48 C47 C46 120.6(4)
C48 C47 H47 119.7
C46 C47 H47 119.7
C47 C48 C49 120.6(4)
C47 C48 H48 119.7
C49 C48 H48 119.7
C50 C49 C48 120.6(4)
C50 C49 H49 119.7
C48 C49 H49 119.7
C49 C50 C51 120.5(3)
C49 C50 H50 119.7
C51 C50 H50 119.7
N52 C51 C50 119.0(3)
N52 C51 C46 121.5(3)
C50 C51 C46 119.5(3)
C43 N52 C51 119.3(3)
C58 C53 C54 123.2(3)
C58 C53 N59 119.6(3)
C54 C53 N59 117.2(3)
C53 C54 C55 117.8(3)
C53 C54 H54 121.1
C55 C54 H54 121.1
C54 C55 C56 119.5(4)
C54 C55 H55 120.3
C56 C55 H55 120.3
C57 C56 C55 119.6(4)
C57 C56 H56 120.2
C55 C56 H56 120.2
C58 C57 C56 121.5(4)
C58 C57 H57 119.3
C56 C57 H57 119.3
C57 C58 C53 118.4(3)
C57 C58 H58 120.8
C53 C58 H58 120.8
O61 N59 O60 125.2(4)
O61 N59 C53 116.4(3)
O60 N59 C53 118.3(3)
C63 C62 C67A 111.5(5)
C63 C62 C67B 136.4(6)
C67A C62 C67B 25.0(5)
C63 C62 N68 119.1(3)
C67A C62 N68 129.4(4)
C67B C62 N68 104.4(6)
C64A C63 C62 128.1(7)
C64A C63 C64B 22.2(6)
C62 C63 C64B 108.8(7)
C64A C63 H63 116.0
C62 C63 H63 116.0
C64B C63 H63 133.6
C65A C64A C63 118.2(9)
C65A C64A H64A 120.9
C63 C64A H64A 120.9
C64A C65A C66A 120.3(9)
C64A C65A H65A 119.9
C66A C65A H65A 119.9
C65A C66A C67A 117.9(7)
C65A C66A H66A 121.1
C67A C66A H66A 121.1
C62 C67A C66A 123.4(7)
C62 C67A H67A 118.3
C66A C67A H67A 118.3
C65B C64B C63 118.6(11)
C65B C64B H64B 120.6
C63 C64B H64B 120.8
C64B C65B C66B 123.0(10)
C64B C65B H65B 118.5
C66B C65B H65B 118.4
C67B C66B C65B 120.8(11)
C67B C66B H66B 119.6
C65B C66B H66B 119.6
C66B C67B C62 111.7(11)
C66B C67B H67B 124.2
C62 C67B H67B 124.1
O69 N68 O70 125.5(5)
O69 N68 C62 118.8(4)
O70 N68 C62 115.7(5)
C76 C71 C72 122.5(3)
C76 C71 N77 118.8(3)
C72 C71 N77 118.7(3)
C71 C72 C73 118.7(3)
C71 C72 H72 120.6
C73 C72 H72 120.6
C74 C73 C72 119.9(3)
C74 C73 H73 120.1
C72 C73 H73 120.0
C73 C74 C75 120.5(3)
C73 C74 H74 119.8
C75 C74 H74 119.8
C74 C75 C76 120.2(3)
C74 C75 H75 119.9
C76 C75 H75 119.9
C71 C76 C75 118.2(3)
C71 C76 H76 120.9
C75 C76 H76 120.9
O79 N77 O78 122.9(3)
O79 N77 C71 118.4(3)
O78 N77 C71 118.6(3)

loop_
_geom_bond_atom_site_label_1
_geom_bond_atom_site_label_2
_geom_bond_distance
Zn N22 2.060(2)
Zn N23 2.066(2)
Zn N24 2.067(2)
Zn N21 2.071(2)
Zn O4 2.235(2)
O1 C28 1.382(3)
O1 HO1 0.9717
O2 C34 1.387(4)
O2 HO2 0.9009
O3 C40 1.389(3)
O3 HO3 1.0246
O4 H4A 0.9623
O4 H4B 0.9766
C1 N21 1.377(4)
C1 C20 1.398(4)
C1 C2 1.451(4)
C2 C3 1.358(4)
C2 H2 0.9500
C3 C4 1.451(4)
C3 H3 0.9500
C4 N21 1.384(3)
C4 C5 1.396(4)
C5 C6 1.414(4)
C5 C25 1.506(4)
C6 N22 1.378(3)
C6 C7 1.447(4)
C7 C8 1.358(4)
C7 H7 0.9500
C8 C9 1.446(4)
C8 H8 0.9500
C9 N22 1.376(4)
C9 C10 1.411(4)
C10 C11 1.402(4)
C10 C31 1.508(4)
C11 N23 1.379(4)
C11 C12 1.445(4)
C12 C13 1.357(4)
C12 H12 0.9500
C13 C14 1.443(4)
C13 H13 0.9500
C14 N23 1.375(3)
C14 C15 1.408(4)
C15 C16 1.412(4)
C15 C37 1.504(4)
C16 N24 1.377(3)
C16 C17 1.452(4)
C17 C18 1.359(4)
C17 H17 0.9500
C18 C19 1.452(4)
C18 H18 0.9500
C19 N24 1.371(4)
C19 C20 1.407(4)
C20 C43 1.502(4)
C25 C26 1.385(4)
C25 C30 1.392(4)
C26 C27 1.388(4)
C26 H26 0.9500
C27 C28 1.382(4)
C27 H27 0.9500
C28 C29 1.392(4)
C29 C30 1.383(4)
C29 H29 0.9500
C30 H30 0.9500
C31 C32 1.390(4)
C31 C36 1.394(4)
C32 C33 1.406(4)
C32 H32 0.9500
C33 C34 1.380(4)
C33 H33 0.9500
C34 C35 1.380(4)
C35 C36 1.380(4)
C35 H35 0.9500
C36 H36 0.9500
C37 C42 1.383(4)
C37 C38 1.393(4)
C38 C39 1.382(4)
C38 H38 0.9500
C39 C40 1.389(4)
C39 H39 0.9500
C40 C41 1.382(4)
C41 C42 1.395(4)
C41 H41 0.9500
C42 H42 0.9500
C43 N52 1.321(4)
C43 C44 1.415(4)
C44 C45 1.361(5)
C44 H44 0.9500
C45 C46 1.405(5)
C45 H45 0.9500
C46 C51 1.417(4)
C46 C47 1.429(5)
C47 C48 1.363(6)
C47 H47 0.9500
C48 C49 1.394(6)
C48 H48 0.9500
C49 C50 1.370(5)
C49 H49 0.9500
C50 C51 1.407(5)
C50 H50 0.9500
C51 N52 1.375(4)
C53 C58 1.367(5)
C53 C54 1.375(4)
C53 N59 1.495(5)
C54 C55 1.378(5)
C54 H54 0.9500
C55 C56 1.411(6)
C55 H55 0.9500
C56 C57 1.365(6)
C56 H56 0.9500
C57 C58 1.351(6)
C57 H57 0.9500
C58 H58 0.9500
N59 O61 1.217(4)
N59 O60 1.233(4)
C62 C63 1.357(6)
C62 C67A 1.385(8)
C62 C67B 1.433(9)
C62 N68 1.455(4)
C63 C64A 1.333(9)
C63 C64B 1.478(9)
C63 H63 0.9500
C64A C65A 1.322(13)
C64A H64A 0.9500
C65A C66A 1.382(12)
C65A H65A 0.9500
C66A C67A 1.393(10)
C66A H66A 0.9500
C67A H67A 0.9500
C64B C65B 1.422(18)
C64B H64B 0.9500
C65B C66B 1.45(2)
C65B H65B 0.9500
C66B C67B 1.325(16)
C66B H66B 0.9500
C67B H67B 0.9500
N68 O69 1.197(5)
N68 O70 1.237(5)
C71 C76 1.380(4)
C71 C72 1.382(4)
C71 N77 1.469(4)
C72 C73 1.385(5)
C72 H72 0.9500
C73 C74 1.383(5)
C73 H73 0.9500
C74 C75 1.389(5)
C74 H74 0.9500
C75 C76 1.389(5)
C75 H75 0.9500
C76 H76 0.9500
N77 O79 1.230(3)
N77 O78 1.231(3)

loop_
_geom_hbond_atom_site_label_D
_geom_hbond_atom_site_label_H
_geom_hbond_atom_site_label_A
_geom_hbond_distance_DH
_geom_hbond_distance_HA
_geom_hbond_distance_DA
_geom_hbond_angle_DHA
_geom_hbond_site_symmetry_A
O1 HO1 O3 0.97 1.76 2.716(3) 169.2 1_545
O2 HO2 O1 0.90 1.96 2.831(3) 161.8 2
O3 HO3 N52 1.02 1.65 2.667(3) 171.5 2_655
O4 HO4A O3 0.96 2.38 3.137(3) 134.8 2_645
O4 HO4B O61 0.98 2.24 2.958(4) 129.9 .
